data_4035127
loop_
_publ_author_name
'Arroyo-C\'ordoba, Ismael J'
'Sola-Llano, Rebeca'
'Epelde-Elezcano, Nerea'
'Arbeloa, I\~nigo L\'opez'
'Mart\'inez-Mart\'inez, Virginia'
'Pe\~na-Cabrera, Eduardo'

_publ_section_title
;
 Fully Functionalizable \b,\b'-BODIPY Dimer: Synthesis, Structure, and
 Photophysical Signatures.
;
_journal_issue 17
_journal_name_full 'The Journal of organic chemistry'
_journal_page_first 10186
_journal_page_last 10196
_journal_paper_doi 10.1021/acs.joc.8b01429
_journal_volume 83
_journal_year 2018
_chemical_formula_moiety 'C30 H28 B2 F4 N4 S'
_chemical_formula_sum 'C30 H30 B2 F0.25 N4 O4 S0.25 Si'
_chemical_formula_weight 573.05
_space_group_crystal_system monoclinic
_space_group_IT_number 14
_space_group_name_Hall '-P 2yn'
_space_group_name_H-M_alt 'P 1 21/n 1'
_atom_sites_solution_hydrogens geom
_atom_sites_solution_primary direct
_audit_creation_date 2017-07-27
_audit_creation_method
;
Olex2 1.2
(compiled 2017.07.20 svn.r3457 for OlexSys, GUI svn.r5370)
;
_cell_angle_alpha 90
_cell_angle_beta 93.7583(10)
_cell_angle_gamma 90
_cell_formula_units_Z 4
_cell_length_a 6.84078(7)
_cell_length_b 17.53746(16)
_cell_length_c 23.1555(3)
_cell_measurement_reflns_used 13280
_cell_measurement_temperature 150.00(10)
_cell_measurement_theta_max 74.0440
_cell_measurement_theta_min 4.5450
_cell_volume 2771.99(5)
_computing_cell_refinement
;
CrysAlisPro, Agilent Technologies,
Version 1.171.36.28 (release 01-02-2013 CrysAlis171 .NET)
(compiled Feb  1 2013,16:14:44)
;
_computing_data_collection
;
CrysAlisPro, Agilent Technologies,
Version 1.171.36.28 (release 01-02-2013 CrysAlis171 .NET)
(compiled Feb  1 2013,16:14:44)
;
_computing_data_reduction
;
CrysAlisPro, Agilent Technologies,
Version 1.171.36.28 (release 01-02-2013 CrysAlis171 .NET)
(compiled Feb  1 2013,16:14:44)
;
_computing_molecular_graphics 'Olex2 (Dolomanov et al., 2009)'
_computing_publication_material 'Olex2 (Dolomanov et al., 2009)'
_computing_structure_refinement 'ShelXL (Sheldrick, 2015)'
_computing_structure_solution 'ShelXS (Sheldrick, 2008)'
_diffrn_ambient_temperature 150.00(10)
_diffrn_detector_area_resol_mean 5.2012
_diffrn_measured_fraction_theta_full 0.998
_diffrn_measured_fraction_theta_max 0.997
_diffrn_measurement_details
;
#__ type_ start__ end____ width___ exp.time_
  1 omega -110.00  -27.00   1.0000    1.0000
omega____ theta____ kappa____ phi______ frames
    -      -41.4506  -57.0000  -90.0000 83

#__ type_ start__ end____ width___ exp.time_
  2 omega -106.00  -80.00   1.0000    1.0000
omega____ theta____ kappa____ phi______ frames
    -      -41.4506  -99.0000 -150.0000 26

#__ type_ start__ end____ width___ exp.time_
  3 omega  -69.00   35.00   1.0000    1.0000
omega____ theta____ kappa____ phi______ frames
    -      -41.4506   77.0000   30.0000 104

#__ type_ start__ end____ width___ exp.time_
  4 omega   31.00   60.00   1.0000    5.0000
omega____ theta____ kappa____ phi______ frames
    -      108.3609  -30.0000   90.0000 29

#__ type_ start__ end____ width___ exp.time_
  5 omega   37.00   74.00   1.0000    5.0000
omega____ theta____ kappa____ phi______ frames
    -      108.3609  -45.0000 -180.0000 37

#__ type_ start__ end____ width___ exp.time_
  6 omega   38.00   67.00   1.0000    5.0000
omega____ theta____ kappa____ phi______ frames
    -      108.3609  -30.0000   60.0000 29

#__ type_ start__ end____ width___ exp.time_
  7 omega   54.00  151.00   1.0000    5.0000
omega____ theta____ kappa____ phi______ frames
    -      108.3609   15.0000 -120.0000 97

#__ type_ start__ end____ width___ exp.time_
  8 omega   30.00   62.00   1.0000    5.0000
omega____ theta____ kappa____ phi______ frames
    -      108.3609  -30.0000   30.0000 32

#__ type_ start__ end____ width___ exp.time_
  9 omega   35.00   66.00   1.0000    5.0000
omega____ theta____ kappa____ phi______ frames
    -      108.3609  -45.0000  -90.0000 31

#__ type_ start__ end____ width___ exp.time_
 10 omega   37.00  104.00   1.0000    5.0000
omega____ theta____ kappa____ phi______ frames
    -      108.3609  -94.0000 -150.0000 67

#__ type_ start__ end____ width___ exp.time_
 11 omega   47.00  106.00   1.0000    5.0000
omega____ theta____ kappa____ phi______ frames
    -      108.3609  -94.0000   90.0000 59

#__ type_ start__ end____ width___ exp.time_
 12 omega  124.00  156.00   1.0000    5.0000
omega____ theta____ kappa____ phi______ frames
    -      108.3609   45.0000  -90.0000 32

#__ type_ start__ end____ width___ exp.time_
 13 omega   89.00  116.00   1.0000    5.0000
omega____ theta____ kappa____ phi______ frames
    -      108.3609 -125.0000 -180.0000 27

#__ type_ start__ end____ width___ exp.time_
 14 omega   36.00   68.00   1.0000    5.0000
omega____ theta____ kappa____ phi______ frames
    -      108.3609  -94.0000 -180.0000 32

#__ type_ start__ end____ width___ exp.time_
 15 omega  -90.00   -3.00   1.0000    1.0000
omega____ theta____ kappa____ phi______ frames
    -      -41.4506  125.0000  150.0000 87

#__ type_ start__ end____ width___ exp.time_
 16 omega -109.00  -83.00   1.0000    1.0000
omega____ theta____ kappa____ phi______ frames
    -      -41.4506  -99.0000   90.0000 26

#__ type_ start__ end____ width___ exp.time_
 17 omega   73.00  107.00   1.0000    1.0000
omega____ theta____ kappa____ phi______ frames
    -       41.4506  133.0000  -86.0000 34

#__ type_ start__ end____ width___ exp.time_
 18 omega  -70.00  -32.00   1.0000    5.0000
omega____ theta____ kappa____ phi______ frames
    -      -83.0000   45.0000 -180.0000 38

#__ type_ start__ end____ width___ exp.time_
 19 omega   30.00   56.00   1.0000    5.0000
omega____ theta____ kappa____ phi______ frames
    -      108.3609  -30.0000 -120.0000 26

#__ type_ start__ end____ width___ exp.time_
 20 omega   33.00   58.00   1.0000    5.0000
omega____ theta____ kappa____ phi______ frames
    -      108.3609  -30.0000  -60.0000 25

#__ type_ start__ end____ width___ exp.time_
 21 omega   62.00   99.00   1.0000    5.0000
omega____ theta____ kappa____ phi______ frames
    -      108.3609  -94.0000   30.0000 37

#__ type_ start__ end____ width___ exp.time_
 22 omega  133.00  158.00   1.0000    5.0000
omega____ theta____ kappa____ phi______ frames
    -      108.3609  125.0000  -90.0000 25

#__ type_ start__ end____ width___ exp.time_
 23 omega   35.00   62.00   1.0000    5.0000
omega____ theta____ kappa____ phi______ frames
    -      108.3609  -45.0000    0.0000 27

#__ type_ start__ end____ width___ exp.time_
 24 omega   45.00   74.00   1.0000    5.0000
omega____ theta____ kappa____ phi______ frames
    -      108.3609  -45.0000   60.0000 29

#__ type_ start__ end____ width___ exp.time_
 25 omega   80.00  107.00   1.0000    5.0000
omega____ theta____ kappa____ phi______ frames
    -      108.3609  125.0000  -90.0000 27

#__ type_ start__ end____ width___ exp.time_
 26 omega   46.00   98.00   1.0000    5.0000
omega____ theta____ kappa____ phi______ frames
    -      108.3609  -94.0000  -90.0000 52

#__ type_ start__ end____ width___ exp.time_
 27 omega   54.00   99.00   1.0000    5.0000
omega____ theta____ kappa____ phi______ frames
    -      108.3609  -94.0000  -30.0000 45

#__ type_ start__ end____ width___ exp.time_
 28 omega   43.00   69.00   1.0000    5.0000
omega____ theta____ kappa____ phi______ frames
    -      108.3609  -30.0000    0.0000 26

#__ type_ start__ end____ width___ exp.time_
 29 omega   30.00   63.00   1.0000    5.0000
omega____ theta____ kappa____ phi______ frames
    -      108.3609  -30.0000 -150.0000 33

#__ type_ start__ end____ width___ exp.time_
 30 omega   82.00  107.00   1.0000    5.0000
omega____ theta____ kappa____ phi______ frames
    -      108.3609   45.0000    0.0000 25

#__ type_ start__ end____ width___ exp.time_
 31 omega  117.00  143.00   1.0000    5.0000
omega____ theta____ kappa____ phi______ frames
    -      108.3609   45.0000    0.0000 26

#__ type_ start__ end____ width___ exp.time_
 32 omega   48.00   74.00   1.0000    5.0000
omega____ theta____ kappa____ phi______ frames
    -      108.3609  -94.0000 -180.0000 26

#__ type_ start__ end____ width___ exp.time_
 33 omega   39.00   70.00   1.0000    5.0000
omega____ theta____ kappa____ phi______ frames
    -      108.3609  -45.0000  -30.0000 31
;
_diffrn_measurement_device_type 'SuperNova, Single source at offset, Atlas'
_diffrn_measurement_method '\w scans'
_diffrn_orient_matrix_UB_11 -0.1857968000
_diffrn_orient_matrix_UB_12 0.0015974000
_diffrn_orient_matrix_UB_13 0.0341629000
_diffrn_orient_matrix_UB_21 0.1279756000
_diffrn_orient_matrix_UB_22 -0.0026541000
_diffrn_orient_matrix_UB_23 0.0572618000
_diffrn_orient_matrix_UB_31 0.0071929000
_diffrn_orient_matrix_UB_32 0.0877606000
_diffrn_orient_matrix_UB_33 0.0010852000
_diffrn_radiation_monochromator mirror
_diffrn_radiation_type CuK\a
_diffrn_radiation_wavelength 1.54184
_diffrn_reflns_av_R_equivalents 0.0315
_diffrn_reflns_av_unetI/netI 0.0260
_diffrn_reflns_Laue_measured_fraction_full 0.998
_diffrn_reflns_Laue_measured_fraction_max 0.997
_diffrn_reflns_limit_h_max 8
_diffrn_reflns_limit_h_min -8
_diffrn_reflns_limit_k_max 21
_diffrn_reflns_limit_k_min -15
_diffrn_reflns_limit_l_max 28
_diffrn_reflns_limit_l_min -27
_diffrn_reflns_number 21077
_diffrn_reflns_point_group_measured_fraction_full 0.998
_diffrn_reflns_point_group_measured_fraction_max 0.997
_diffrn_reflns_theta_full 67.684
_diffrn_reflns_theta_max 69.993
_diffrn_reflns_theta_min 4.583
_diffrn_source 'SuperNova (Cu) X-ray Source'
_exptl_absorpt_coefficient_mu 1.305
_exptl_absorpt_correction_T_max 1.00000
_exptl_absorpt_correction_T_min 0.85024
_exptl_absorpt_correction_type multi-scan
_exptl_absorpt_process_details
;
CrysAlisPro, Agilent Technologies,
Version 1.171.36.28 (release 01-02-2013 CrysAlis171 .NET)
(compiled Feb  1 2013,16:14:44)
Empirical absorption correction using spherical harmonics,
 implemented in SCALE3 ABSPACK scaling algorithm.
;
_exptl_crystal_colour
;
;
_exptl_crystal_density_diffrn 1.373
_exptl_crystal_description
;
;
_exptl_crystal_F_000 1201
_refine_diff_density_max 0.380
_refine_diff_density_min -0.306
_refine_diff_density_rms 0.043
_refine_ls_extinction_method none
_refine_ls_goodness_of_fit_ref 1.043
_refine_ls_hydrogen_treatment constr
_refine_ls_matrix_type full
_refine_ls_number_parameters 376
_refine_ls_number_reflns 5246
_refine_ls_number_restraints 0
_refine_ls_restrained_S_all 1.043
_refine_ls_R_factor_all 0.0398
_refine_ls_R_factor_gt 0.0372
_refine_ls_shift/su_max 0.001
_refine_ls_shift/su_mean 0.000
_refine_ls_structure_factor_coef Fsqd
_refine_ls_weighting_details 'w=1/[\s^2^(Fo^2^)+(0.0567P)^2^+1.0301P] where P=(Fo^2^+2Fc^2^)/3'
_refine_ls_weighting_scheme calc
_refine_ls_wR_factor_gt 0.1006
_refine_ls_wR_factor_ref 0.1032
_reflns_Friedel_coverage 0.000
_reflns_number_gt 4841
_reflns_number_total 5246
_reflns_threshold_expression 'I > 2\s(I)'
_cod_data_source_file jo8b01429_si_001.cif
_cod_data_source_block a20170225_epc0
_cod_database_code 4035127
_shelx_shelxl_version_number 2016/6
_chemical_oxdiff_formula C10H10N2O4
_shelx_space_group_comment
;
The symmetry employed for this shelxl refinement is uniquely defined
by the following loop, which should always be used as a source of
symmetry information in preference to the above space-group names.
They are only intended as comments.
;
_reflns_odcompleteness_completeness 99.83
_reflns_odcompleteness_iscentric 1
_reflns_odcompleteness_theta 66.97
_olex2_refinement_description
;
1. Fixed Uiso
 At 1.2 times of:
  All C(H) groups
 At 1.5 times of:
  All C(H,H,H) groups
2.a Aromatic/amide H refined with riding coordinates:
 C3AA(H3AA), C31(H31), C9(H9), C35(H35), C32(H32), C6BA(H6BA), C37(H37),
 C7(H7), C38(H38), C12(H12)
2.b Idealised Me refined as rotating group:
 C36(H36A,H36B,H36C), C18(H18A,H18B,H18C), C39(H39A,H39B,H39C), C41(H41A,H41B,
 H41C), C15(H15A,H15B,H15C), C3(H3A,H3B,H3C)
;
_olex2_date_sample_data_collection 2017-07-11
_olex2_submission_special_instructions 'No special instructions were received'

loop_
_space_group_symop_operation_xyz
'x, y, z'
'-x+1/2, y+1/2, -z+1/2'
'-x, -y, -z'
'x-1/2, -y-1/2, z-1/2'

loop_
_atom_site_label
_atom_site_type_symbol
_atom_site_fract_x
_atom_site_fract_y
_atom_site_fract_z
_atom_site_U_iso_or_equiv
_atom_site_adp_type
_atom_site_occupancy
_atom_site_site_symmetry_order
_atom_site_calc_flag
_atom_site_refinement_flags_posn
S S 0.22643(6) 0.86078(2) 0.11061(2) 0.03387(12) Uani 1 1 d .
F26 F 1.28372(14) 0.96901(5) -0.00871(4) 0.0367(2) Uani 1 1 d .
F16 F 0.57719(14) 0.57016(6) 0.12847(5) 0.0409(2) Uani 1 1 d .
F27 F 1.10871(14) 0.99297(5) -0.09295(4) 0.0358(2) Uani 1 1 d .
F17 F 0.37659(17) 0.55465(6) 0.04738(5) 0.0451(3) Uani 1 1 d .
N22 N 1.08647(17) 0.86748(6) -0.05204(5) 0.0215(2) Uani 1 1 d .
N8 N 0.52278(17) 0.67780(7) 0.06446(5) 0.0226(2) Uani 1 1 d .
C29 C 1.3774(2) 0.84541(8) -0.13075(6) 0.0214(3) Uani 1 1 d .
N28 N 1.38900(17) 0.90946(7) -0.09526(5) 0.0217(2) Uani 1 1 d .
C30 C 1.21492(19) 0.72601(8) -0.16732(6) 0.0206(3) Uani 1 1 d .
C5AA C 1.0866(2) 0.80208(8) -0.08636(6) 0.0211(3) Uani 1 1 d .
C3AA C 0.9489(2) 0.85929(8) -0.01439(6) 0.0225(3) Uani 1 1 d .
H3AA H 0.916470 0.896598 0.013151 0.027 Uiso 1 1 calc R
C31 C 1.5612(2) 0.94367(8) -0.10247(6) 0.0250(3) Uani 1 1 d .
H31 H 1.606328 0.988643 -0.082998 0.030 Uiso 1 1 calc R
C33 C 1.1336(2) 0.73561(8) -0.22397(6) 0.0244(3) Uani 1 1 d .
C9 C 0.5674(2) 0.80178(8) 0.04152(6) 0.0249(3) Uani 1 1 d .
H9 H 0.552823 0.855605 0.039422 0.030 Uiso 1 1 calc R
C25 C 1.22437(19) 0.79289(8) -0.12742(6) 0.0205(3) Uani 1 1 d .
C35 C 1.6646(2) 0.90351(9) -0.14281(7) 0.0272(3) Uani 1 1 d .
H35 H 1.790190 0.915994 -0.155299 0.033 Uiso 1 1 calc R
C32 C 1.5495(2) 0.84225(8) -0.16106(6) 0.0247(3) Uani 1 1 d .
H32 H 1.580518 0.804989 -0.188807 0.030 Uiso 1 1 calc R
C13 C 0.6779(2) 0.68167(8) 0.03139(6) 0.0230(3) Uani 1 1 d .
C4 C 0.1925(2) 0.70421(9) 0.13026(6) 0.0265(3) Uani 1 1 d .
C34 C 1.2902(2) 0.65509(8) -0.14863(6) 0.0251(3) Uani 1 1 d .
C36 C 1.0477(2) 0.81111(9) -0.24478(7) 0.0331(3) Uani 1 1 d .
H36A H 0.910576 0.814214 -0.235156 0.050 Uiso 1 1 calc GR
H36B H 1.054956 0.815019 -0.286809 0.050 Uiso 1 1 calc GR
H36C H 1.122101 0.852960 -0.225851 0.050 Uiso 1 1 calc GR
N4BA N 0.26174(18) 0.62999(7) 0.12485(5) 0.0268(3) Uani 1 1 d .
C2 C 0.2905(2) 0.76480(8) 0.10521(6) 0.0244(3) Uani 1 1 d .
C6BA C 0.9416(2) 0.75226(8) -0.06736(6) 0.0229(3) Uani 1 1 d .
H6BA H 0.907906 0.703736 -0.083312 0.027 Uiso 1 1 calc R
C37 C 1.1295(2) 0.67322(9) -0.26133(6) 0.0287(3) Uani 1 1 d .
H37 H 1.076041 0.679397 -0.299957 0.034 Uiso 1 1 calc R
C8BA C 0.7067(2) 0.75857(8) 0.01514(6) 0.0229(3) Uani 1 1 d .
C40 C 1.2011(2) 0.60241(9) -0.24375(7) 0.0290(3) Uani 1 1 d .
C0CA C 0.8575(2) 0.78694(8) -0.02127(6) 0.0223(3) Uani 1 1 d .
C7 C 0.0238(2) 0.70052(10) 0.16225(7) 0.0363(4) Uani 1 1 d .
H7 H -0.055839 0.742255 0.172269 0.044 Uiso 1 1 calc R
C38 C 1.2815(2) 0.59445(8) -0.18753(7) 0.0283(3) Uani 1 1 d .
H38 H 1.332084 0.546254 -0.175202 0.034 Uiso 1 1 calc R
C3CA C 0.4518(2) 0.75121(8) 0.07190(6) 0.0234(3) Uani 1 1 d .
C10 C 0.1446(2) 0.58249(10) 0.15277(7) 0.0350(4) Uani 1 1 d .
C18 C 0.7975(2) 0.61327(8) 0.01861(7) 0.0291(3) Uani 1 1 d .
H18A H 0.805867 0.579403 0.052345 0.044 Uiso 1 1 calc GR
H18B H 0.929458 0.629413 0.009855 0.044 Uiso 1 1 calc GR
H18C H 0.735637 0.586087 -0.014759 0.044 Uiso 1 1 calc GR
B11 B 0.4380(2) 0.60464(9) 0.09070(7) 0.0272(3) Uani 1 1 d .
C39 C 1.3814(3) 0.64399(10) -0.08834(7) 0.0401(4) Uani 1 1 d .
H39A H 1.488905 0.680432 -0.081193 0.060 Uiso 1 1 calc GR
H39B H 1.432417 0.591907 -0.084275 0.060 Uiso 1 1 calc GR
H39C H 1.282431 0.652385 -0.060281 0.060 Uiso 1 1 calc GR
C41 C 1.1871(3) 0.53489(11) -0.28418(8) 0.0452(4) Uani 1 1 d .
H41A H 1.064832 0.507312 -0.279128 0.068 Uiso 1 1 calc GR
H41B H 1.298664 0.500808 -0.275412 0.068 Uiso 1 1 calc GR
H41C H 1.188797 0.552706 -0.324257 0.068 Uiso 1 1 calc GR
C12 C -0.0037(3) 0.62503(11) 0.17619(8) 0.0413(4) Uani 1 1 d .
H12 H -0.105557 0.605392 0.197897 0.050 Uiso 1 1 calc R
C15 C 0.1760(3) 0.49845(11) 0.15560(10) 0.0522(5) Uani 1 1 d .
H15A H 0.172834 0.477627 0.116273 0.078 Uiso 1 1 calc GR
H15B H 0.072260 0.474807 0.176719 0.078 Uiso 1 1 calc GR
H15C H 0.303611 0.487646 0.175662 0.078 Uiso 1 1 calc GR
B24 B 1.2169(2) 0.93860(9) -0.06104(7) 0.0244(3) Uani 1 1 d .
C3 C 0.1294(4) 0.87452(12) 0.17970(11) 0.0648(7) Uani 1 1 d .
H3A H -0.011404 0.863654 0.176803 0.097 Uiso 1 1 calc GR
H3B H 0.151101 0.927418 0.192171 0.097 Uiso 1 1 calc GR
H3C H 0.195400 0.840016 0.207999 0.097 Uiso 1 1 calc GR

loop_
_atom_site_aniso_label
_atom_site_aniso_U_11
_atom_site_aniso_U_22
_atom_site_aniso_U_33
_atom_site_aniso_U_23
_atom_site_aniso_U_13
_atom_site_aniso_U_12
S 0.0398(2) 0.0292(2) 0.0335(2) 0.00251(15) 0.00926(16) 0.00643(15)
F26 0.0451(5) 0.0374(5) 0.0289(5) -0.0145(4) 0.0126(4) -0.0174(4)
F16 0.0334(5) 0.0392(5) 0.0515(6) 0.0216(4) 0.0123(4) 0.0059(4)
F27 0.0380(5) 0.0261(4) 0.0450(5) 0.0093(4) 0.0163(4) 0.0057(4)
F17 0.0586(6) 0.0361(5) 0.0432(6) -0.0137(4) 0.0219(5) -0.0211(5)
N22 0.0255(6) 0.0205(6) 0.0190(5) -0.0019(4) 0.0050(4) -0.0014(4)
N8 0.0231(5) 0.0244(6) 0.0208(6) 0.0005(4) 0.0046(4) -0.0021(5)
C29 0.0247(6) 0.0211(6) 0.0184(6) -0.0012(5) 0.0023(5) 0.0001(5)
N28 0.0251(6) 0.0197(5) 0.0205(5) -0.0012(4) 0.0034(4) -0.0036(4)
C30 0.0200(6) 0.0224(6) 0.0200(6) -0.0030(5) 0.0054(5) -0.0031(5)
C5AA 0.0252(6) 0.0197(6) 0.0187(6) -0.0018(5) 0.0029(5) -0.0020(5)
C3AA 0.0259(7) 0.0231(7) 0.0191(6) -0.0002(5) 0.0054(5) -0.0005(5)
C31 0.0261(7) 0.0240(7) 0.0247(7) 0.0016(5) 0.0002(5) -0.0046(5)
C33 0.0233(6) 0.0285(7) 0.0218(7) -0.0010(5) 0.0042(5) -0.0033(5)
C9 0.0275(7) 0.0234(7) 0.0241(7) 0.0015(5) 0.0051(5) -0.0006(5)
C25 0.0230(6) 0.0211(6) 0.0175(6) 0.0006(5) 0.0010(5) 0.0007(5)
C35 0.0219(6) 0.0296(7) 0.0304(7) 0.0029(6) 0.0050(5) -0.0016(5)
C32 0.0246(7) 0.0253(7) 0.0247(7) -0.0002(5) 0.0045(5) 0.0012(5)
C13 0.0241(6) 0.0252(7) 0.0198(6) -0.0002(5) 0.0033(5) -0.0027(5)
C4 0.0227(7) 0.0324(8) 0.0246(7) 0.0007(6) 0.0030(5) -0.0010(6)
C34 0.0262(7) 0.0239(7) 0.0252(7) -0.0013(5) 0.0025(5) -0.0014(5)
C36 0.0381(8) 0.0343(8) 0.0263(7) 0.0040(6) -0.0023(6) 0.0011(6)
N4BA 0.0243(6) 0.0299(6) 0.0268(6) 0.0025(5) 0.0058(5) -0.0046(5)
C2 0.0225(6) 0.0293(7) 0.0213(7) 0.0008(5) 0.0018(5) 0.0015(5)
C6BA 0.0263(7) 0.0212(6) 0.0215(7) -0.0014(5) 0.0038(5) -0.0034(5)
C37 0.0309(7) 0.0358(8) 0.0196(7) -0.0044(6) 0.0034(5) -0.0087(6)
C8BA 0.0247(7) 0.0246(7) 0.0198(6) 0.0001(5) 0.0040(5) -0.0036(5)
C40 0.0302(7) 0.0292(7) 0.0289(7) -0.0094(6) 0.0115(6) -0.0104(6)
C0CA 0.0240(6) 0.0232(7) 0.0200(6) 0.0011(5) 0.0040(5) -0.0014(5)
C7 0.0286(8) 0.0434(9) 0.0383(9) 0.0020(7) 0.0128(7) -0.0005(7)
C38 0.0294(7) 0.0216(7) 0.0348(8) -0.0030(6) 0.0085(6) -0.0013(5)
C3CA 0.0245(7) 0.0248(7) 0.0212(6) 0.0008(5) 0.0030(5) 0.0001(5)
C10 0.0317(8) 0.0379(9) 0.0362(8) 0.0051(7) 0.0095(6) -0.0089(7)
C18 0.0309(7) 0.0262(7) 0.0312(8) 0.0008(6) 0.0106(6) 0.0010(6)
B11 0.0284(8) 0.0248(8) 0.0291(8) 0.0014(6) 0.0083(6) -0.0035(6)
C39 0.0540(10) 0.0328(8) 0.0318(9) 0.0008(7) -0.0095(7) 0.0087(7)
C41 0.0598(11) 0.0374(9) 0.0403(10) -0.0178(8) 0.0179(8) -0.0162(8)
C12 0.0334(8) 0.0479(10) 0.0446(10) 0.0055(8) 0.0181(7) -0.0079(7)
C15 0.0525(11) 0.0374(10) 0.0701(14) 0.0097(9) 0.0293(10) -0.0097(8)
B24 0.0303(8) 0.0202(7) 0.0235(8) -0.0022(6) 0.0080(6) -0.0040(6)
C3 0.0843(16) 0.0425(11) 0.0738(15) -0.0056(10) 0.0522(13) 0.0076(11)

loop_
_atom_type_symbol
_atom_type_description
_atom_type_scat_dispersion_real
_atom_type_scat_dispersion_imag
_atom_type_scat_source
C C 0.0181 0.0091 'International Tables Vol C Tables 4.2.6.8 and 6.1.1.4'
H H 0.0000 0.0000 'International Tables Vol C Tables 4.2.6.8 and 6.1.1.4'
B B 0.0090 0.0039 'International Tables Vol C Tables 4.2.6.8 and 6.1.1.4'
N N 0.0311 0.0180 'International Tables Vol C Tables 4.2.6.8 and 6.1.1.4'
O O 0.0492 0.0322 'International Tables Vol C Tables 4.2.6.8 and 6.1.1.4'
Si Si 0.2541 0.3302 'International Tables Vol C Tables 4.2.6.8 and 6.1.1.4'
F F 0.0727 0.0534 'International Tables Vol C Tables 4.2.6.8 and 6.1.1.4'
S S 0.3331 0.5567 'International Tables Vol C Tables 4.2.6.8 and 6.1.1.4'

loop_
_geom_angle_atom_site_label_1
_geom_angle_atom_site_label_2
_geom_angle_atom_site_label_3
_geom_angle
C2 S C3 107.67(9)
C5AA N22 B24 124.11(11)
C3AA N22 C5AA 108.13(11)
C3AA N22 B24 127.62(12)
C13 N8 C3CA 108.52(12)
C13 N8 B11 126.35(12)
C3CA N8 B11 125.13(12)
N28 C29 C25 120.83(12)
N28 C29 C32 107.97(12)
C25 C29 C32 130.75(13)
C29 N28 B24 123.58(11)
C31 N28 C29 107.69(12)
C31 N28 B24 128.26(12)
C33 C30 C25 118.94(12)
C33 C30 C34 120.68(13)
C34 C30 C25 120.37(12)
N22 C5AA C6BA 107.70(12)
C25 C5AA N22 120.69(12)
C25 C5AA C6BA 131.43(13)
N22 C3AA H3AA 124.8
N22 C3AA C0CA 110.36(12)
C0CA C3AA H3AA 124.8
N28 C31 H31 124.9
N28 C31 C35 110.15(12)
C35 C31 H31 124.9
C30 C33 C36 121.66(13)
C37 C33 C30 118.51(14)
C37 C33 C36 119.82(13)
C8BA C9 H9 126.3
C8BA C9 C3CA 107.46(13)
C3CA C9 H9 126.3
C29 C25 C30 119.03(12)
C5AA C25 C29 120.25(12)
C5AA C25 C30 120.70(12)
C31 C35 H35 126.5
C32 C35 C31 107.05(13)
C32 C35 H35 126.5
C29 C32 H32 126.4
C35 C32 C29 107.12(13)
C35 C32 H32 126.4
N8 C13 C8BA 109.07(12)
N8 C13 C18 122.23(13)
C8BA C13 C18 128.63(13)
N4BA C4 C2 119.76(13)
N4BA C4 C7 107.36(14)
C2 C4 C7 132.88(15)
C30 C34 C39 121.50(13)
C38 C34 C30 118.55(13)
C38 C34 C39 119.94(14)
C33 C36 H36A 109.5
C33 C36 H36B 109.5
C33 C36 H36C 109.5
H36A C36 H36B 109.5
H36A C36 H36C 109.5
H36B C36 H36C 109.5
C4 N4BA B11 126.44(12)
C10 N4BA C4 108.52(13)
C10 N4BA B11 124.99(13)
C4 C2 S 124.90(11)
C4 C2 C3CA 120.76(13)
C3CA C2 S 114.33(11)
C5AA C6BA H6BA 126.2
C0CA C6BA C5AA 107.67(12)
C0CA C6BA H6BA 126.2
C33 C37 H37 119.0
C40 C37 C33 121.90(14)
C40 C37 H37 119.0
C9 C8BA C13 106.89(12)
C9 C8BA C0CA 126.73(13)
C13 C8BA C0CA 126.36(13)
C37 C40 C38 118.47(13)
C37 C40 C41 120.92(15)
C38 C40 C41 120.58(15)
C3AA C0CA C8BA 124.20(12)
C6BA C0CA C3AA 106.08(12)
C6BA C0CA C8BA 129.72(13)
C4 C7 H7 126.4
C12 C7 C4 107.17(15)
C12 C7 H7 126.4
C34 C38 H38 119.1
C40 C38 C34 121.87(14)
C40 C38 H38 119.1
N8 C3CA C9 108.01(12)
N8 C3CA C2 121.17(13)
C9 C3CA C2 130.82(14)
N4BA C10 C12 108.99(15)
N4BA C10 C15 122.89(15)
C12 C10 C15 128.11(15)
C13 C18 H18A 109.5
C13 C18 H18B 109.5
C13 C18 H18C 109.5
H18A C18 H18B 109.5
H18A C18 H18C 109.5
H18B C18 H18C 109.5
F16 B11 N8 110.43(12)
F16 B11 N4BA 109.14(13)
F17 B11 F16 110.21(13)
F17 B11 N8 110.23(13)
F17 B11 N4BA 110.12(13)
N8 B11 N4BA 106.65(12)
C34 C39 H39A 109.5
C34 C39 H39B 109.5
C34 C39 H39C 109.5
H39A C39 H39B 109.5
H39A C39 H39C 109.5
H39B C39 H39C 109.5
C40 C41 H41A 109.5
C40 C41 H41B 109.5
C40 C41 H41C 109.5
H41A C41 H41B 109.5
H41A C41 H41C 109.5
H41B C41 H41C 109.5
C7 C12 C10 107.95(14)
C7 C12 H12 126.0
C10 C12 H12 126.0
C10 C15 H15A 109.5
C10 C15 H15B 109.5
C10 C15 H15C 109.5
H15A C15 H15B 109.5
H15A C15 H15C 109.5
H15B C15 H15C 109.5
F26 B24 F27 109.71(12)
F26 B24 N22 110.70(12)
F26 B24 N28 111.06(12)
F27 B24 N22 109.33(12)
F27 B24 N28 110.53(12)
N28 B24 N22 105.43(11)
S C3 H3A 109.5
S C3 H3B 109.5
S C3 H3C 109.5
H3A C3 H3B 109.5
H3A C3 H3C 109.5
H3B C3 H3C 109.5

loop_
_geom_bond_atom_site_label_1
_geom_bond_atom_site_label_2
_geom_bond_distance
S C2 1.7459(15)
S C3 1.788(2)
F26 B24 1.3743(18)
F16 B11 1.389(2)
F27 B24 1.3897(19)
F17 B11 1.377(2)
N22 C5AA 1.3954(17)
N22 C3AA 1.3321(18)
N22 B24 1.5556(19)
N8 C13 1.3501(18)
N8 C3CA 1.3907(19)
N8 B11 1.5486(19)
C29 N28 1.3910(18)
C29 C25 1.400(2)
C29 C32 1.4109(19)
N28 C31 1.3422(18)
N28 B24 1.5482(19)
C30 C33 1.4012(19)
C30 C25 1.4918(18)
C30 C34 1.404(2)
C5AA C25 1.3910(19)
C5AA C6BA 1.4137(19)
C3AA H3AA 0.9500
C3AA C0CA 1.419(2)
C31 H31 0.9500
C31 C35 1.398(2)
C33 C36 1.514(2)
C33 C37 1.394(2)
C9 H9 0.9500
C9 C8BA 1.390(2)
C9 C3CA 1.407(2)
C35 H35 0.9500
C35 C32 1.382(2)
C32 H32 0.9500
C13 C8BA 1.417(2)
C13 C18 1.493(2)
C4 N4BA 1.393(2)
C4 C2 1.402(2)
C4 C7 1.413(2)
C34 C38 1.393(2)
C34 C39 1.504(2)
C36 H36A 0.9800
C36 H36B 0.9800
C36 H36C 0.9800
N4BA C10 1.350(2)
N4BA B11 1.550(2)
C2 C3CA 1.407(2)
C6BA H6BA 0.9500
C6BA C0CA 1.3859(19)
C37 H37 0.9500
C37 C40 1.386(2)
C8BA C0CA 1.4617(19)
C40 C38 1.387(2)
C40 C41 1.509(2)
C7 H7 0.9500
C7 C12 1.378(3)
C38 H38 0.9500
C10 C12 1.397(3)
C10 C15 1.490(3)
C18 H18A 0.9800
C18 H18B 0.9800
C18 H18C 0.9800
C39 H39A 0.9800
C39 H39B 0.9800
C39 H39C 0.9800
C41 H41A 0.9800
C41 H41B 0.9800
C41 H41C 0.9800
C12 H12 0.9500
C15 H15A 0.9800
C15 H15B 0.9800
C15 H15C 0.9800
C3 H3A 0.9800
C3 H3B 0.9800
C3 H3C 0.9800

loop_
_geom_torsion_atom_site_label_1
_geom_torsion_atom_site_label_2
_geom_torsion_atom_site_label_3
_geom_torsion_atom_site_label_4
_geom_torsion
S C2 C3CA N8 178.78(10)
S C2 C3CA C9 -1.3(2)
N22 C5AA C25 C29 6.7(2)
N22 C5AA C25 C30 -175.10(12)
N22 C5AA C6BA C0CA -1.06(16)
N22 C3AA C0CA C6BA -2.59(16)
N22 C3AA C0CA C8BA 176.99(13)
N8 C13 C8BA C9 2.22(16)
N8 C13 C8BA C0CA -179.12(13)
C29 N28 C31 C35 0.46(16)
C29 N28 B24 F26 145.19(12)
C29 N28 B24 F27 -92.80(15)
C29 N28 B24 N22 25.24(17)
N28 C29 C25 C30 178.51(12)
N28 C29 C25 C5AA -3.2(2)
N28 C29 C32 C35 1.06(16)
N28 C31 C35 C32 0.20(17)
C30 C33 C37 C40 0.8(2)
C30 C34 C38 C40 0.1(2)
C5AA N22 C3AA C0CA 1.95(16)
C5AA N22 B24 F26 -141.99(13)
C5AA N22 B24 F27 97.04(15)
C5AA N22 B24 N28 -21.81(18)
C5AA C6BA C0CA C3AA 2.16(16)
C5AA C6BA C0CA C8BA -177.40(14)
C3AA N22 C5AA C25 -176.12(12)
C3AA N22 C5AA C6BA -0.55(15)
C3AA N22 B24 F26 42.9(2)
C3AA N22 B24 F27 -78.05(17)
C3AA N22 B24 N28 163.11(13)
C31 N28 B24 F26 -43.68(19)
C31 N28 B24 F27 78.33(18)
C31 N28 B24 N22 -163.63(13)
C31 C35 C32 C29 -0.77(17)
C33 C30 C25 C29 -81.51(16)
C33 C30 C25 C5AA 100.25(16)
C33 C30 C34 C38 -0.3(2)
C33 C30 C34 C39 178.87(14)
C33 C37 C40 C38 -1.0(2)
C33 C37 C40 C41 177.33(14)
C9 C8BA C0CA C3AA 31.8(2)
C9 C8BA C0CA C6BA -148.70(16)
C25 C29 N28 C31 172.23(13)
C25 C29 N28 B24 -15.1(2)
C25 C29 C32 C35 -171.19(14)
C25 C30 C33 C36 -2.6(2)
C25 C30 C33 C37 178.55(12)
C25 C30 C34 C38 -178.93(12)
C25 C30 C34 C39 0.2(2)
C25 C5AA C6BA C0CA 173.85(14)
C32 C29 N28 C31 -0.94(15)
C32 C29 N28 B24 171.76(12)
C32 C29 C25 C30 -10.1(2)
C32 C29 C25 C5AA 168.17(14)
C13 N8 C3CA C9 0.65(15)
C13 N8 C3CA C2 -179.38(12)
C13 N8 B11 F16 61.55(19)
C13 N8 B11 F17 -60.46(19)
C13 N8 B11 N4BA -179.99(12)
C13 C8BA C0CA C3AA -146.58(15)
C13 C8BA C0CA C6BA 32.9(2)
C4 N4BA C10 C12 0.64(19)
C4 N4BA C10 C15 179.84(17)
C4 N4BA B11 F16 119.88(15)
C4 N4BA B11 F17 -119.03(15)
C4 N4BA B11 N8 0.6(2)
C4 C2 C3CA N8 -2.2(2)
C4 C2 C3CA C9 177.76(14)
C4 C7 C12 C10 -0.5(2)
C34 C30 C33 C36 178.75(13)
C34 C30 C33 C37 -0.1(2)
C34 C30 C25 C29 97.14(16)
C34 C30 C25 C5AA -81.10(17)
C36 C33 C37 C40 -178.11(14)
N4BA C4 C2 S -177.55(11)
N4BA C4 C2 C3CA 3.5(2)
N4BA C4 C7 C12 0.90(19)
N4BA C10 C12 C7 -0.1(2)
C2 C4 N4BA C10 179.50(14)
C2 C4 N4BA B11 -2.8(2)
C2 C4 C7 C12 -179.64(17)
C6BA C5AA C25 C29 -167.68(14)
C6BA C5AA C25 C30 10.5(2)
C37 C40 C38 C34 0.6(2)
C8BA C9 C3CA N8 0.73(16)
C8BA C9 C3CA C2 -179.23(14)
C7 C4 N4BA C10 -0.95(17)
C7 C4 N4BA B11 176.78(14)
C7 C4 C2 S 3.0(2)
C7 C4 C2 C3CA -175.87(16)
C3CA N8 C13 C8BA -1.77(16)
C3CA N8 C13 C18 175.53(13)
C3CA N8 B11 F16 -117.59(15)
C3CA N8 B11 F17 120.40(15)
C3CA N8 B11 N4BA 0.87(19)
C3CA C9 C8BA C13 -1.77(16)
C3CA C9 C8BA C0CA 179.58(13)
C10 N4BA B11 F16 -62.75(19)
C10 N4BA B11 F17 58.4(2)
C10 N4BA B11 N8 177.95(14)
C18 C13 C8BA C9 -174.87(14)
C18 C13 C8BA C0CA 3.8(2)
B11 N8 C13 C8BA 178.96(13)
B11 N8 C13 C18 -3.7(2)
B11 N8 C3CA C9 179.93(13)
B11 N8 C3CA C2 -0.1(2)
B11 N4BA C10 C12 -177.13(15)
B11 N4BA C10 C15 2.1(3)
C39 C34 C38 C40 -179.12(15)
C41 C40 C38 C34 -177.75(14)
C15 C10 C12 C7 -179.2(2)
B24 N22 C5AA C25 8.0(2)
B24 N22 C5AA C6BA -176.46(12)
B24 N22 C3AA C0CA 177.67(13)
B24 N28 C31 C35 -171.79(13)
C3 S C2 C4 32.76(17)
C3 S C2 C3CA -148.27(14)
